data_4108068
loop_
_publ_author_name
'Thomas Schaub'
'Peter Fischer'
'Andreas Steffen'
'Thomas Braun'
'Udo Radius'
'Andreas Mix'

_publ_contact_author_address
;
Institut fuer Anorganische Chemie
University of Karlsruhe
Engesserstr. 15
76131 Karlsruhe
GERMANY
;
_publ_contact_author_email radius@aoc1.uni-karlsruhe.de
_publ_contact_author_fax 'Int + 721 608 8440'
_publ_contact_author_name 'Dr. Udo Radius'
_publ_contact_author_phone 'Int + 721 608 8097'
_publ_section_title
;
 C-F Activation of Fluorinated Arenes using NHC-Stabilized Nickel(0)
 Complexes: Selectivity and Mechanistic Investigations
;
_journal_name_full 'Journal of the American Chemical Society'
_journal_page_first 9304
_journal_page_last 9317
_journal_paper_doi 10.1021/ja074640e
_journal_volume 130
_journal_year 2008
_chemical_formula_sum 'C28.5 H44.5 F5 N4 Ni Si'
_chemical_formula_weight 624.96
_chemical_name_systematic
; 
(iPr2Im)2(F)(C6F4-4-SiMe)Ni(II)
;
_space_group_IT_number 15
_symmetry_cell_setting monoclinic
_symmetry_space_group_name_Hall '-C 2yc'
_symmetry_space_group_name_H-M 'C 1 2/c 1'
_atom_sites_solution_hydrogens geom
_atom_sites_solution_primary direct
_atom_sites_solution_secondary difmap
_audit_creation_method SHELXL-97
_cell_angle_alpha 90.00
_cell_angle_beta 128.352(14)
_cell_angle_gamma 90.00
_cell_formula_units_Z 8
_cell_length_a 35.173(4)
_cell_length_b 10.2706(13)
_cell_length_c 24.407(3)
_cell_measurement_reflns_used 8000
_cell_measurement_temperature 203(2)
_cell_measurement_theta_max 25.8
_cell_measurement_theta_min 2.05
_cell_volume 6914(2)
_computing_cell_refinement 'STOE X-AREA'
_computing_data_collection 'STOE X-AREA'
_computing_data_reduction 'STOE X-AREA'
_computing_molecular_graphics 'SHELXL-97 (Sheldrick, 1997)'
_computing_publication_material 'SHELXL-97 (Sheldrick, 1997)'
_computing_structure_refinement 'SHELXL-97 (Sheldrick, 1997)'
_computing_structure_solution 'SHELXS-97 (Sheldrick, 1990)'
_diffrn_ambient_temperature 203(2)
_diffrn_measured_fraction_theta_full 0.958
_diffrn_measured_fraction_theta_max 0.958
_diffrn_measurement_device_type 'STOE IPDS 1'
_diffrn_measurement_method rotation
_diffrn_radiation_monochromator graphite
_diffrn_radiation_source 'fine-focus sealed tube'
_diffrn_radiation_type MoK\a
_diffrn_radiation_wavelength 0.71073
_diffrn_reflns_av_R_equivalents 0.1080
_diffrn_reflns_av_sigmaI/netI 0.0818
_diffrn_reflns_limit_h_max 38
_diffrn_reflns_limit_h_min -38
_diffrn_reflns_limit_k_max 10
_diffrn_reflns_limit_k_min -10
_diffrn_reflns_limit_l_max 27
_diffrn_reflns_limit_l_min -27
_diffrn_reflns_number 19221
_diffrn_reflns_theta_full 23.26
_diffrn_reflns_theta_max 23.26
_diffrn_reflns_theta_min 2.12
_exptl_absorpt_coefficient_mu 0.645
_exptl_absorpt_correction_type none
_exptl_crystal_colour yellow
_exptl_crystal_density_diffrn 1.201
_exptl_crystal_description rod
_exptl_crystal_F_000 2643
_exptl_crystal_size_max 0.40
_exptl_crystal_size_mid 0.20
_exptl_crystal_size_min 0.15
_refine_diff_density_max 0.296
_refine_diff_density_min -0.445
_refine_diff_density_rms 0.064
_refine_ls_extinction_method none
_refine_ls_goodness_of_fit_ref 1.009
_refine_ls_hydrogen_treatment constr
_refine_ls_matrix_type full
_refine_ls_number_parameters 368
_refine_ls_number_reflns 4769
_refine_ls_number_restraints 0
_refine_ls_restrained_S_all 1.009
_refine_ls_R_factor_all 0.1143
_refine_ls_R_factor_gt 0.0631
_refine_ls_shift/su_max 0.000
_refine_ls_shift/su_mean 0.000
_refine_ls_structure_factor_coef Fsqd
_refine_ls_weighting_details 'w=1/[\s^2^(Fo^2^)+(0.1047P)^2^+0.0000P] where P=(Fo^2^+2Fc^2^)/3'
_refine_ls_weighting_scheme calc
_refine_ls_wR_factor_gt 0.1538
_refine_ls_wR_factor_ref 0.1832
_reflns_number_gt 2914
_reflns_number_total 4769
_reflns_threshold_expression >2sigma(I)
_cod_data_source_file ja074640e-file003_3.cif
_cod_data_source_block compound5
_cod_depositor_comments
;
The following automatic conversions were performed:

'_refine_ls_weighting_scheme' value 'calc
w=1/[\s^2^(Fo^2^)+(0.1047P)^2^+0.0000P] where P=(Fo^2^+2Fc^2^)/3' was
changed to 'calc'. New tag '_refine_ls_weighting_details' was
created. The value of the new tag was set to
'w=1/[\s^2^(Fo^2^)+(0.1047P)^2^+0.0000P] where P=(Fo^2^+2Fc^2^)/3'.

Automatic conversion script
Id: cif_fix_values 3143 2015-03-26 13:38:13Z robertas 
;
_cod_original_cell_volume 6914.4(20)
_cod_original_formula_sum 'C28.50 H44.50 F5 N4 Ni Si'
_cod_database_code 4108068

loop_
_symmetry_equiv_pos_as_xyz
'x, y, z'
'-x, y, -z+1/2'
'x+1/2, y+1/2, z'
'-x+1/2, y+1/2, -z+1/2'
'-x, -y, -z'
'x, -y, z-1/2'
'-x+1/2, -y+1/2, -z'
'x+1/2, -y+1/2, z-1/2'

loop_
_atom_site_label
_atom_site_type_symbol
_atom_site_fract_x
_atom_site_fract_y
_atom_site_fract_z
_atom_site_U_iso_or_equiv
_atom_site_adp_type
_atom_site_occupancy
_atom_site_calc_flag
_atom_site_refinement_flags
_atom_site_disorder_assembly
_atom_site_disorder_group
Ni Ni 0.19451(3) -1.07796(8) 0.08329(3) 0.0315(2) Uani 1 d . . .
Si Si -0.01256(9) -0.7477(3) -0.13236(14) 0.0833(8) Uani 1 d . . .
F1 F 0.24926(12) -1.1797(3) 0.14344(16) 0.0442(9) Uani 1 d . . .
F2 F 0.09173(14) -1.1309(4) 0.0333(2) 0.0581(11) Uani 1 d . . .
F3 F 0.01068(16) -1.0037(6) -0.0511(3) 0.0874(16) Uani 1 d . . .
F4 F 0.09192(18) -0.6890(4) -0.0857(2) 0.0782(14) Uani 1 d . . .
F5 F 0.17381(14) -0.8113(4) 0.00220(19) 0.0552(10) Uani 1 d . . .
N1 N 0.26699(18) -0.8882(5) 0.1789(2) 0.0404(13) Uani 1 d . . .
N2 N 0.21062(19) -0.8820(5) 0.1878(2) 0.0405(13) Uani 1 d . . .
N3 N 0.16487(19) -1.2013(5) -0.0460(2) 0.0419(13) Uani 1 d . . .
N4 N 0.15713(19) -1.3325(5) 0.0140(3) 0.0416(13) Uani 1 d . . .
C1 C 0.2234(2) -0.9428(6) 0.1519(3) 0.0379(15) Uani 1 d . . .
C2 C 0.2805(3) -0.7979(7) 0.2296(3) 0.0502(18) Uani 1 d . . .
H2A H 0.3091 -0.7484 0.2553 0.060 Uiso 1 calc R . .
C3 C 0.2454(3) -0.7933(7) 0.2357(3) 0.0514(18) Uani 1 d . . .
H3A H 0.2444 -0.7406 0.2664 0.062 Uiso 1 calc R . .
C4 C 0.1641(2) -0.9050(7) 0.1748(3) 0.0471(16) Uani 1 d . . .
H4A H 0.1482 -0.9824 0.1444 0.056 Uiso 1 calc R . .
C5 C 0.1739(3) -0.9318(8) 0.2447(3) 0.060(2) Uani 1 d . . .
H5A H 0.1937 -1.0093 0.2660 0.089 Uiso 1 calc R . .
H5B H 0.1433 -0.9449 0.2363 0.089 Uiso 1 calc R . .
H5C H 0.1907 -0.8581 0.2757 0.089 Uiso 1 calc R . .
C6 C 0.1309(3) -0.7879(9) 0.1378(4) 0.066(2) Uani 1 d . . .
H6A H 0.1293 -0.7649 0.0979 0.099 Uiso 1 calc R . .
H6B H 0.1435 -0.7148 0.1699 0.099 Uiso 1 calc R . .
H6C H 0.0986 -0.8093 0.1220 0.099 Uiso 1 calc R . .
C7 C 0.2961(2) -0.9207(8) 0.1553(3) 0.0489(17) Uani 1 d . . .
H7A H 0.2778 -0.9862 0.1175 0.059 Uiso 1 calc R . .
C8 C 0.3437(3) -0.9803(10) 0.2145(4) 0.075(2) Uani 1 d . . .
H8A H 0.3377 -1.0580 0.2307 0.112 Uiso 1 calc R . .
H8B H 0.3620 -0.9182 0.2525 0.112 Uiso 1 calc R . .
H8C H 0.3620 -1.0033 0.1984 0.112 Uiso 1 calc R . .
C9 C 0.3023(4) -0.8009(10) 0.1254(5) 0.085(3) Uani 1 d . . .
H9A H 0.2707 -0.7699 0.0855 0.127 Uiso 1 calc R . .
H9B H 0.3216 -0.8226 0.1108 0.127 Uiso 1 calc R . .
H9C H 0.3185 -0.7333 0.1608 0.127 Uiso 1 calc R . .
C10 C 0.1698(2) -1.2094(6) 0.0137(3) 0.0342(14) Uani 1 d . . .
C11 C 0.1494(3) -1.3174(7) -0.0820(4) 0.059(2) Uani 1 d . . .
H11A H 0.1434 -1.3346 -0.1245 0.071 Uiso 1 calc R . .
C12 C 0.1445(3) -1.4003(8) -0.0449(4) 0.063(2) Uani 1 d . . .
H12A H 0.1344 -1.4876 -0.0561 0.075 Uiso 1 calc R . .
C13 C 0.1579(3) -1.3896(7) 0.0703(4) 0.0494(18) Uani 1 d . . .
H13A H 0.1662 -1.3198 0.1041 0.059 Uiso 1 calc R . .
C14 C 0.1958(3) -1.4937(8) 0.1082(4) 0.063(2) Uani 1 d . . .
H14A H 0.2272 -1.4576 0.1267 0.094 Uiso 1 calc R . .
H14B H 0.1879 -1.5640 0.0761 0.094 Uiso 1 calc R . .
H14C H 0.1968 -1.5269 0.1463 0.094 Uiso 1 calc R . .
C15 C 0.1067(3) -1.4422(8) 0.0391(5) 0.070(2) Uani 1 d . . .
H15A H 0.0826 -1.3762 0.0094 0.105 Uiso 1 calc R . .
H15B H 0.1055 -1.4637 0.0766 0.105 Uiso 1 calc R . .
H15C H 0.1001 -1.5196 0.0116 0.105 Uiso 1 calc R . .
C16 C 0.1759(2) -1.0844(7) -0.0686(3) 0.0483(16) Uani 1 d . . .
H16A H 0.1850 -1.0151 -0.0342 0.058 Uiso 1 calc R . .
C17 C 0.2197(3) -1.1064(9) -0.0667(5) 0.077(3) Uani 1 d . . .
H17A H 0.2476 -1.1300 -0.0197 0.115 Uiso 1 calc R . .
H17B H 0.2267 -1.0270 -0.0806 0.115 Uiso 1 calc R . .
H17C H 0.2126 -1.1760 -0.0987 0.115 Uiso 1 calc R . .
C18 C 0.1313(3) -1.0369(9) -0.1388(4) 0.075(3) Uani 1 d . . .
H18A H 0.1050 -1.0239 -0.1365 0.112 Uiso 1 calc R . .
H18B H 0.1218 -1.1011 -0.1744 0.112 Uiso 1 calc R . .
H18C H 0.1386 -0.9552 -0.1504 0.112 Uiso 1 calc R . .
C19 C 0.1378(2) -0.9809(6) 0.0222(3) 0.0362(14) Uani 1 d . . .
C20 C 0.0936(2) -1.0201(7) 0.0044(3) 0.0439(16) Uani 1 d . . .
C21 C 0.0507(2) -0.9538(8) -0.0400(4) 0.055(2) Uani 1 d . . .
C22 C 0.0463(3) -0.8392(8) -0.0732(4) 0.061(2) Uani 1 d . . .
C23 C 0.0902(3) -0.7991(7) -0.0565(3) 0.0523(19) Uani 1 d . . .
C24 C 0.1337(2) -0.8653(7) -0.0102(3) 0.0420(15) Uani 1 d . . .
C25A C -0.0683(8) -0.848(3) -0.1563(12) 0.096(8) Uiso 0.457(15) d P A 1
H25A H -0.0978 -0.7993 -0.1892 0.144 Uiso 0.457(15) calc PR A 1
H25B H -0.0649 -0.8650 -0.1143 0.144 Uiso 0.457(15) calc PR A 1
H25C H -0.0698 -0.9303 -0.1773 0.144 Uiso 0.457(15) calc PR A 1
C26A C -0.0122(12) -0.611(4) -0.0852(17) 0.136(11) Uiso 0.457(15) d P A 1
H26A H 0.0100 -0.5448 -0.0786 0.203 Uiso 0.457(15) calc PR A 1
H26B H -0.0020 -0.6398 -0.0401 0.203 Uiso 0.457(15) calc PR A 1
H26C H -0.0446 -0.5743 -0.1118 0.203 Uiso 0.457(15) calc PR A 1
C27A C -0.0273(13) -0.725(4) -0.2150(17) 0.160(14) Uiso 0.457(15) d P A 1
H27A H -0.0235 -0.8064 -0.2312 0.241 Uiso 0.457(15) calc PR A 1
H27B H -0.0058 -0.6599 -0.2116 0.241 Uiso 0.457(15) calc PR A 1
H27C H -0.0606 -0.6954 -0.2478 0.241 Uiso 0.457(15) calc PR A 1
C25B C -0.0036(7) -0.590(2) -0.1664(10) 0.098(6) Uiso 0.543(15) d P A 2
H25D H 0.0075 -0.6117 -0.1930 0.147 Uiso 0.543(15) calc PR A 2
H25E H 0.0203 -0.5351 -0.1271 0.147 Uiso 0.543(15) calc PR A 2
H25F H -0.0341 -0.5433 -0.1961 0.147 Uiso 0.543(15) calc PR A 2
C26B C -0.0523(11) -0.841(3) -0.2106(14) 0.160(12) Uiso 0.543(15) d P A 2
H26D H -0.0812 -0.7907 -0.2444 0.241 Uiso 0.543(15) calc PR A 2
H26E H -0.0613 -0.9207 -0.1999 0.241 Uiso 0.543(15) calc PR A 2
H26F H -0.0359 -0.8624 -0.2299 0.241 Uiso 0.543(15) calc PR A 2
C27B C -0.0251(10) -0.691(3) -0.0730(14) 0.140(10) Uiso 0.543(15) d P A 2
H27D H -0.0468 -0.6164 -0.0937 0.210 Uiso 0.543(15) calc PR A 2
H27E H 0.0050 -0.6656 -0.0286 0.210 Uiso 0.543(15) calc PR A 2
H27F H -0.0402 -0.7604 -0.0658 0.210 Uiso 0.543(15) calc PR A 2
C30 C 0.0194(14) 0.247(4) 0.162(2) 0.193(14) Uiso 0.50 d P . .
H30A H 0.0322 0.3346 0.1784 0.289 Uiso 0.50 calc PR . .
H30B H 0.0029 0.2422 0.1122 0.289 Uiso 0.50 calc PR . .
H30C H 0.0459 0.1852 0.1864 0.289 Uiso 0.50 calc PR . .
C31 C -0.0084(8) 0.223(2) 0.1730(11) 0.096(6) Uiso 0.50 d P . .
H31A H -0.0208 0.1344 0.1571 0.115 Uiso 0.50 calc PR . .
H31B H -0.0360 0.2830 0.1462 0.115 Uiso 0.50 calc PR . .
C32 C 0.0120(6) 0.233(2) 0.2405(9) 0.075(5) Uiso 0.50 d P . .
H32A H 0.0352 0.1614 0.2646 0.091 Uiso 0.50 calc PR . .
H32B H 0.0309 0.3139 0.2575 0.091 Uiso 0.50 calc PR . .

loop_
_atom_site_aniso_label
_atom_site_aniso_U_11
_atom_site_aniso_U_22
_atom_site_aniso_U_33
_atom_site_aniso_U_23
_atom_site_aniso_U_13
_atom_site_aniso_U_12
Ni 0.0370(4) 0.0286(5) 0.0270(4) -0.0023(3) 0.0189(3) -0.0046(4)
Si 0.0588(15) 0.075(2) 0.0786(17) 0.0078(14) 0.0241(13) 0.0209(13)
F1 0.050(2) 0.037(2) 0.0336(18) 0.0027(15) 0.0201(17) -0.0011(16)
F2 0.058(2) 0.048(3) 0.077(3) 0.009(2) 0.047(2) -0.0032(19)
F3 0.047(3) 0.098(4) 0.105(4) -0.006(3) 0.041(3) -0.002(3)
F4 0.099(3) 0.037(3) 0.064(3) 0.014(2) 0.034(3) 0.006(2)
F5 0.065(3) 0.037(3) 0.059(2) 0.0019(17) 0.037(2) -0.0107(19)
N1 0.044(3) 0.036(4) 0.037(3) -0.009(2) 0.023(2) -0.011(2)
N2 0.052(3) 0.036(4) 0.036(3) -0.005(2) 0.029(3) -0.003(2)
N3 0.060(3) 0.037(4) 0.034(3) -0.006(2) 0.032(3) -0.002(3)
N4 0.052(3) 0.031(4) 0.042(3) -0.007(2) 0.029(3) -0.011(2)
C1 0.045(4) 0.036(4) 0.031(3) 0.001(3) 0.023(3) 0.001(3)
C2 0.063(4) 0.041(5) 0.047(4) -0.015(3) 0.035(4) -0.013(3)
C3 0.065(5) 0.038(5) 0.042(4) -0.013(3) 0.029(4) -0.012(3)
C4 0.055(4) 0.049(5) 0.042(3) -0.007(3) 0.033(3) -0.005(3)
C5 0.076(5) 0.072(6) 0.052(4) -0.008(4) 0.050(4) -0.005(4)
C6 0.071(5) 0.074(6) 0.056(4) 0.004(4) 0.041(4) 0.015(4)
C7 0.046(4) 0.060(5) 0.046(4) -0.018(3) 0.031(3) -0.019(4)
C8 0.058(5) 0.081(7) 0.082(6) -0.017(5) 0.042(5) -0.008(4)
C9 0.097(7) 0.085(8) 0.096(7) 0.000(5) 0.072(6) -0.022(5)
C10 0.036(3) 0.036(4) 0.030(3) 0.003(3) 0.020(3) 0.001(3)
C11 0.089(6) 0.045(5) 0.048(4) -0.011(3) 0.045(4) -0.012(4)
C12 0.078(5) 0.048(5) 0.052(4) -0.024(4) 0.035(4) -0.017(4)
C13 0.063(4) 0.040(5) 0.060(4) -0.001(3) 0.045(4) -0.010(3)
C14 0.061(5) 0.061(6) 0.065(5) 0.019(4) 0.038(4) 0.006(4)
C15 0.075(5) 0.051(6) 0.099(6) 0.001(4) 0.062(5) -0.016(4)
C16 0.066(4) 0.042(4) 0.049(4) 0.006(3) 0.042(4) 0.003(4)
C17 0.104(7) 0.066(7) 0.113(7) 0.024(5) 0.094(6) 0.021(5)
C18 0.085(6) 0.079(7) 0.059(5) 0.027(4) 0.044(5) 0.018(5)
C19 0.039(3) 0.035(4) 0.028(3) -0.005(3) 0.017(3) -0.001(3)
C20 0.043(4) 0.041(5) 0.042(4) -0.002(3) 0.024(3) -0.002(3)
C21 0.038(4) 0.061(6) 0.058(4) -0.007(4) 0.025(4) -0.002(3)
C22 0.050(5) 0.061(6) 0.042(4) -0.012(4) 0.014(4) 0.010(4)
C23 0.075(5) 0.029(5) 0.036(3) -0.002(3) 0.027(4) 0.005(4)
C24 0.047(4) 0.032(4) 0.040(4) -0.009(3) 0.024(3) -0.008(3)

loop_
_atom_type_symbol
_atom_type_description
_atom_type_scat_dispersion_real
_atom_type_scat_dispersion_imag
_atom_type_scat_source
C C 0.0033 0.0016 'International Tables Vol C Tables 4.2.6.8 and 6.1.1.4'
H H 0.0000 0.0000 'International Tables Vol C Tables 4.2.6.8 and 6.1.1.4'
F F 0.0171 0.0103 'International Tables Vol C Tables 4.2.6.8 and 6.1.1.4'
N N 0.0061 0.0033 'International Tables Vol C Tables 4.2.6.8 and 6.1.1.4'
Ni Ni 0.3393 1.1124 'International Tables Vol C Tables 4.2.6.8 and 6.1.1.4'
Si Si 0.0817 0.0704 'International Tables Vol C Tables 4.2.6.8 and 6.1.1.4'

loop_
_geom_angle_atom_site_label_1
_geom_angle_atom_site_label_2
_geom_angle_atom_site_label_3
_geom_angle
_geom_angle_site_symmetry_1
F1 Ni C19 177.7(2) .
F1 Ni C10 89.0(2) .
C19 Ni C10 89.7(2) .
F1 Ni C1 89.4(2) .
C19 Ni C1 92.1(3) .
C10 Ni C1 175.0(2) .
C27A Si C26B 50.9(14) .
C27A Si C26A 120.4(18) .
C26B Si C26A 141.8(14) .
C27A Si C27B 144.2(15) .
C26B Si C27B 126.6(14) .
C26A Si C27B 33.8(11) .
C27A Si C22 110.3(12) .
C26B Si C22 108.0(10) .
C26A Si C22 109.2(11) .
C27B Si C22 103.9(9) .
C27A Si C25B 53.6(14) .
C26B Si C25B 102.6(12) .
C26A Si C25B 71.5(13) .
C27B Si C25B 104.6(12) .
C22 Si C25B 110.7(7) .
C27A Si C25A 101.6(14) .
C26B Si C25A 54.9(11) .
C26A Si C25A 102.1(14) .
C27B Si C25A 73.7(12) .
C22 Si C25A 112.7(8) .
C25B Si C25A 135.6(9) .
C1 N1 C2 111.7(5) .
C1 N1 C7 124.0(5) .
C2 N1 C7 124.3(5) .
C1 N2 C3 112.0(5) .
C1 N2 C4 123.6(5) .
C3 N2 C4 124.4(5) .
C10 N3 C11 111.6(5) .
C10 N3 C16 124.3(5) .
C11 N3 C16 124.1(5) .
C10 N4 C12 111.1(6) .
C10 N4 C13 124.2(5) .
C12 N4 C13 124.7(6) .
N2 C1 N1 102.9(5) .
N2 C1 Ni 133.6(5) .
N1 C1 Ni 123.4(4) .
C3 C2 N1 107.4(6) .
C3 C2 H2A 126.3 .
N1 C2 H2A 126.3 .
C2 C3 N2 106.0(6) .
C2 C3 H3A 127.0 .
N2 C3 H3A 127.0 .
N2 C4 C6 109.8(6) .
N2 C4 C5 109.5(5) .
C6 C4 C5 111.2(6) .
N2 C4 H4A 108.8 .
C6 C4 H4A 108.8 .
C5 C4 H4A 108.8 .
C4 C5 H5A 109.5 .
C4 C5 H5B 109.5 .
H5A C5 H5B 109.5 .
C4 C5 H5C 109.5 .
H5A C5 H5C 109.5 .
H5B C5 H5C 109.5 .
C4 C6 H6A 109.5 .
C4 C6 H6B 109.5 .
H6A C6 H6B 109.5 .
C4 C6 H6C 109.5 .
H6A C6 H6C 109.5 .
H6B C6 H6C 109.5 .
N1 C7 C8 109.9(5) .
N1 C7 C9 110.0(7) .
C8 C7 C9 112.7(7) .
N1 C7 H7A 108.0 .
C8 C7 H7A 108.0 .
C9 C7 H7A 108.0 .
C7 C8 H8A 109.5 .
C7 C8 H8B 109.5 .
H8A C8 H8B 109.5 .
C7 C8 H8C 109.5 .
H8A C8 H8C 109.5 .
H8B C8 H8C 109.5 .
C7 C9 H9A 109.5 .
C7 C9 H9B 109.5 .
H9A C9 H9B 109.5 .
C7 C9 H9C 109.5 .
H9A C9 H9C 109.5 .
H9B C9 H9C 109.5 .
N4 C10 N3 103.9(5) .
N4 C10 Ni 129.3(4) .
N3 C10 Ni 126.6(4) .
C12 C11 N3 106.7(6) .
C12 C11 H11A 126.7 .
N3 C11 H11A 126.7 .
C11 C12 N4 106.7(7) .
C11 C12 H12A 126.6 .
N4 C12 H12A 126.6 .
N4 C13 C14 110.7(6) .
N4 C13 C15 109.5(6) .
C14 C13 C15 111.7(6) .
N4 C13 H13A 108.3 .
C14 C13 H13A 108.3 .
C15 C13 H13A 108.3 .
C13 C14 H14A 109.5 .
C13 C14 H14B 109.5 .
H14A C14 H14B 109.5 .
C13 C14 H14C 109.5 .
H14A C14 H14C 109.5 .
H14B C14 H14C 109.5 .
C13 C15 H15A 109.5 .
C13 C15 H15B 109.5 .
H15A C15 H15B 109.5 .
C13 C15 H15C 109.5 .
H15A C15 H15C 109.5 .
H15B C15 H15C 109.5 .
N3 C16 C18 111.0(6) .
N3 C16 C17 111.3(6) .
C18 C16 C17 113.4(6) .
N3 C16 H16A 106.9 .
C18 C16 H16A 106.9 .
C17 C16 H16A 106.9 .
C16 C17 H17A 109.5 .
C16 C17 H17B 109.5 .
H17A C17 H17B 109.5 .
C16 C17 H17C 109.5 .
H17A C17 H17C 109.5 .
H17B C17 H17C 109.5 .
C16 C18 H18A 109.5 .
C16 C18 H18B 109.5 .
H18A C18 H18B 109.5 .
C16 C18 H18C 109.5 .
H18A C18 H18C 109.5 .
H18B C18 H18C 109.5 .
C24 C19 C20 111.8(6) .
C24 C19 Ni 126.3(5) .
C20 C19 Ni 121.8(5) .
F2 C20 C21 116.2(6) .
F2 C20 C19 119.0(6) .
C21 C20 C19 124.8(7) .
F3 C21 C20 117.8(7) .
F3 C21 C22 118.5(7) .
C20 C21 C22 123.7(7) .
C21 C22 C23 112.2(6) .
C21 C22 Si 123.1(6) .
C23 C22 Si 124.6(7) .
F4 C23 C24 116.6(7) .
F4 C23 C22 119.7(7) .
C24 C23 C22 123.7(7) .
F5 C24 C19 119.7(6) .
F5 C24 C23 116.6(6) .
C19 C24 C23 123.7(6) .
Si C25A H25A 109.5 .
Si C25A H25B 109.5 .
Si C25A H25C 109.5 .
Si C26A H26A 109.5 .
Si C26A H26B 109.5 .
Si C26A H26C 109.5 .
Si C27A H27A 109.5 .
Si C27A H27B 109.5 .
Si C27A H27C 109.5 .
Si C25B H25D 109.5 .
Si C25B H25E 109.5 .
H25D C25B H25E 109.5 .
Si C25B H25F 109.5 .
H25D C25B H25F 109.5 .
H25E C25B H25F 109.5 .
Si C26B H26D 109.5 .
Si C26B H26E 109.5 .
H26D C26B H26E 109.5 .
Si C26B H26F 109.5 .
H26D C26B H26F 109.5 .
H26E C26B H26F 109.5 .
Si C27B H27D 109.5 .
Si C27B H27E 109.5 .
H27D C27B H27E 109.5 .
Si C27B H27F 109.5 .
H27D C27B H27F 109.5 .
H27E C27B H27F 109.5 .
C31 C30 H30A 109.5 .
C31 C30 H30B 109.5 .
H30A C30 H30B 109.5 .
C31 C30 H30C 109.5 .
H30A C30 H30C 109.5 .
H30B C30 H30C 109.5 .
C30 C31 C32 112(3) .
C30 C31 H31A 109.2 .
C32 C31 H31A 109.2 .
C30 C31 H31B 109.2 .
C32 C31 H31B 109.2 .
H31A C31 H31B 107.9 .
C32 C32 C31 121(2) 2
C32 C32 H32A 107.1 2
C31 C32 H32A 107.1 .
C32 C32 H32B 107.1 2
C31 C32 H32B 107.1 .
H32A C32 H32B 106.8 .

loop_
_geom_bond_atom_site_label_1
_geom_bond_atom_site_label_2
_geom_bond_distance
_geom_bond_site_symmetry_2
Ni F1 1.856(3) .
Ni C19 1.873(6) .
Ni C10 1.905(6) .
Ni C1 1.911(6) .
Si C27A 1.76(3) .
Si C26B 1.79(3) .
Si C26A 1.81(3) .
Si C27B 1.85(3) .
Si C22 1.882(8) .
Si C25B 1.93(2) .
Si C25A 1.96(2) .
F2 C20 1.362(8) .
F3 C21 1.358(8) .
F4 C23 1.358(8) .
F5 C24 1.363(7) .
N1 C1 1.359(8) .
N1 C2 1.375(8) .
N1 C7 1.491(8) .
N2 C1 1.359(8) .
N2 C3 1.386(8) .
N2 C4 1.482(8) .
N3 C10 1.360(7) .
N3 C11 1.377(8) .
N3 C16 1.470(8) .
N4 C10 1.342(8) .
N4 C12 1.397(8) .
N4 C13 1.479(8) .
C2 C3 1.331(9) .
C2 H2A 0.9400 .
C3 H3A 0.9400 .
C4 C6 1.523(10) .
C4 C5 1.540(8) .
C4 H4A 0.9900 .
C5 H5A 0.9700 .
C5 H5B 0.9700 .
C5 H5C 0.9700 .
C6 H6A 0.9700 .
C6 H6B 0.9700 .
C6 H6C 0.9700 .
C7 C8 1.504(11) .
C7 C9 1.513(11) .
C7 H7A 0.9900 .
C8 H8A 0.9700 .
C8 H8B 0.9700 .
C8 H8C 0.9700 .
C9 H9A 0.9700 .
C9 H9B 0.9700 .
C9 H9C 0.9700 .
C11 C12 1.330(10) .
C11 H11A 0.9400 .
C12 H12A 0.9400 .
C13 C14 1.498(10) .
C13 C15 1.554(10) .
C13 H13A 0.9900 .
C14 H14A 0.9700 .
C14 H14B 0.9700 .
C14 H14C 0.9700 .
C15 H15A 0.9700 .
C15 H15B 0.9700 .
C15 H15C 0.9700 .
C16 C18 1.516(10) .
C16 C17 1.531(10) .
C16 H16A 0.9900 .
C17 H17A 0.9700 .
C17 H17B 0.9700 .
C17 H17C 0.9700 .
C18 H18A 0.9700 .
C18 H18B 0.9700 .
C18 H18C 0.9700 .
C19 C24 1.384(9) .
C19 C20 1.388(9) .
C20 C21 1.372(10) .
C21 C22 1.382(11) .
C22 C23 1.394(11) .
C23 C24 1.391(10) .
C25A H25A 0.9700 .
C25A H25B 0.9700 .
C25A H25C 0.9700 .
C26A H26A 0.9700 .
C26A H26B 0.9700 .
C26A H26C 0.9700 .
C27A H27A 0.9700 .
C27A H27B 0.9700 .
C27A H27C 0.9700 .
C25B H25D 0.9700 .
C25B H25E 0.9700 .
C25B H25F 0.9700 .
C26B H26D 0.9700 .
C26B H26E 0.9700 .
C26B H26F 0.9700 .
C27B H27D 0.9700 .
C27B H27E 0.9700 .
C27B H27F 0.9700 .
C30 C31 1.19(4) .
C30 H30A 0.9700 .
C30 H30B 0.9700 .
C30 H30C 0.9700 .
C31 C32 1.33(2) .
C31 H31A 0.9800 .
C31 H31B 0.9800 .
C32 C32 1.19(3) 2
C32 H32A 0.9800 .
C32 H32B 0.9800 .
